data_7010647
loop_
_publ_author_name
'Braunstein, Pierre'
'Cura, Elisabeth'
'Herberich, Gerhard E.'

_publ_section_title
;
 Heterometallic complexes and clusters with 2-boratanaphthalene
 ligands&#x200A;&#x2020;
;
_journal_issue 11
_journal_name_full 'Journal of the Chemical Society, Dalton Transactions'
_journal_page_first 1754
_journal_paper_doi 10.1039/b101556g
_journal_year 2001
_chemical_formula_moiety 'C45 H55 Ag B2 Mo2 N2 O6'
_chemical_formula_sum 'C45 H55 Ag B2 Mo2 N2 O6'
_chemical_formula_weight 1041.32
_space_group_IT_number 14
_symmetry_cell_setting monoclinic
_symmetry_space_group_name_Hall '-P 2yn'
_symmetry_space_group_name_H-M 'P 1 21/n 1'
_cell_angle_alpha 90
_cell_angle_beta 98.989(5)
_cell_angle_gamma 90
_cell_formula_units_Z 4
_cell_length_a 12.0187(2)
_cell_length_b 18.5098(6)
_cell_length_c 20.4035(6)
_cell_measurement_temperature 173
_cell_volume 4483.3(2)
_computing_publication_material CIFGEN_IN_OpenMoleN_(_1997)
_computing_structure_refinement LSFM_OpenMoleN_(_1997)
_computing_structure_solution Direct_methods_(SIR,_Burla_et_al.,_1989)
_diffrn_ambient_temperature 173
_diffrn_measurement_details
;
19098 reflections were collected using program Collect
("Collect" Data collection software, Nonius B.V., 1998)
The conditions were as follow : crystal to detector distance =  36. mm.
Scan angle =  1.7 deg 1 scans of   50 sec per frame.
Data collection was divided into  4 set(s)
with the following starting angles and number of frames :

Set 1 Theta =    6.40 Omega =    0.00 Kappa =    0.00  107 frames
Set 2 Theta =   -1.70 Kappa = -170.00 Phi   =    0.00   28 frames
Set 3 Theta =   -6.40 Kappa =  111.00 Phi   =    0.00   20 frames
Set 4 Theta =   -6.40 Kappa = -144.00 Phi   =    0.00   18 frames
Friedel pairs were averaged. Internal R = 0.04
;
_diffrn_measurement_device_type KappaCCD
_diffrn_measurement_method '\p scans'
_diffrn_radiation_monochromator graphite
_diffrn_radiation_type Mo-K\a
_diffrn_radiation_wavelength 0.71073
_diffrn_reflns_av_R_equivalents 0.040
_diffrn_reflns_av_sigmaI/netI 0.333
_diffrn_reflns_limit_h_max 15
_diffrn_reflns_limit_h_min -15
_diffrn_reflns_limit_k_max 24
_diffrn_reflns_limit_k_min -22
_diffrn_reflns_limit_l_max 26
_diffrn_reflns_limit_l_min -26
_diffrn_reflns_number 19098
_diffrn_reflns_theta_max 27.47
_diffrn_reflns_theta_min 2.5
_diffrn_source xray_tube
_diffrn_standards_decay_% 0
_exptl_absorpt_coefficient_mu 1.031
_exptl_absorpt_correction_type none
_exptl_crystal_colour colorless
_exptl_crystal_density_diffrn 1.54
_exptl_crystal_density_method none
_exptl_crystal_description prism
_exptl_crystal_F_000 2112
_exptl_crystal_size_max 0.20
_exptl_crystal_size_mid 0.08
_exptl_crystal_size_min 0.06
_refine_diff_density_max 0.429
_refine_diff_density_min -0.134
_refine_ls_extinction_method none
_refine_ls_goodness_of_fit_all 29.933
_refine_ls_goodness_of_fit_ref 1.053
_refine_ls_hydrogen_treatment noref
_refine_ls_matrix_type full
_refine_ls_number_constraints 0
_refine_ls_number_parameters 523
_refine_ls_number_reflns 6353
_refine_ls_number_restraints 4
_refine_ls_R_factor_all 0.065
_refine_ls_R_factor_gt 0.029
_refine_ls_shift/esd_mean 0.000
_refine_ls_shift/su_max 0.005
_refine_ls_structure_factor_coef F
_refine_ls_weighting_scheme sigma
_refine_ls_wR_factor_all 0.798
_refine_ls_wR_factor_ref 0.031
_reflns_number_gt 6353
_reflns_number_total 10570
_reflns_threshold_expression >3.0\s(I)
_cod_data_source_file b101556g.txt
_cod_data_source_block st558
_cod_original_cell_volume 4483.3(4)
_cod_database_code 7010647

loop_
_symmetry_equiv_pos_as_xyz
x,y,z
1/2-x,1/2+y,1/2-z
-x,-y,-z
1/2+x,1/2-y,1/2+z

loop_
_atom_site_label
_atom_site_fract_x
_atom_site_fract_y
_atom_site_fract_z
_atom_site_U_iso_or_equiv
_atom_site_adp_type
_atom_site_calc_flag
_atom_site_calc_attached_atom
_atom_site_type_symbol
AG -0.65534(2) 0.35923(1) 0.13547(1) 0.0320(1) Uani ? ? Ag
MO1 -0.76365(2) 0.25475(2) 0.04800(1) 0.0231(1) Uani ? ? Mo
MO2 -0.55104(2) 0.47390(2) 0.21481(1) 0.0235(1) Uani ? ? Mo
C1 -0.8358(2) 0.3477(2) 0.0582(1) 0.028(2) Uani ? ? C
O1 -0.8939(2) 0.3992(1) 0.0598(1) 0.038(1) Uani ? ? O
C2 -0.9236(2) 0.2296(2) 0.0411(2) 0.035(2) Uani ? ? C
O2 -1.0203(2) 0.2183(2) 0.0362(1) 0.054(2) Uani ? ? O
C3 -0.7462(2) 0.2200(2) 0.1402(2) 0.032(2) Uani ? ? C
O3 -0.7345(2) 0.1932(1) 0.1926(1) 0.047(1) Uani ? ? O
B1 -0.5708(2) 0.1793(2) 0.0490(2) 0.026(2) Uani ? ? B
C4 -0.6804(2) 0.1427(2) 0.0149(1) 0.026(2) Uani ? ? C
C5 -0.7498(2) 0.1716(2) -0.0411(1) 0.025(2) Uani ? ? C
C6 -0.7296(2) 0.2423(2) -0.0652(1) 0.024(2) Uani ? ? C
C7 -0.6399(2) 0.2866(2) -0.0296(1) 0.023(2) Uani ? ? C
C8 -0.5699(2) 0.2600(2) 0.0284(1) 0.025(2) Uani ? ? C
C9 -0.6238(2) 0.3577(2) -0.0552(1) 0.029(2) Uani ? ? C
C10 -0.6845(2) 0.3808(2) -0.1144(2) 0.034(2) Uani ? ? C
C11 -0.7691(2) 0.3356(2) -0.1503(2) 0.036(2) Uani ? ? C
C12 -0.7924(2) 0.2709(2) -0.1256(2) 0.030(2) Uani ? ? C
C13 -0.8453(2) 0.1258(2) -0.0772(2) 0.036(2) Uani ? ? C
N1 -0.4872(2) 0.1428(1) 0.0955(1) 0.026(1) Uani ? ? N
C14 -0.4973(2) 0.0652(2) 0.1113(2) 0.033(2) Uani ? ? C
C15 -0.5013(3) 0.0519(2) 0.1844(2) 0.048(2) Uani ? ? C
C16 -0.4075(3) 0.0192(2) 0.0856(2) 0.049(2) Uani ? ? C
C17 -0.3804(2) 0.1759(2) 0.1277(2) 0.033(2) Uani ? ? C
C18 -0.3040(2) 0.1956(2) 0.0770(2) 0.051(2) Uani ? ? C
C19 -0.3975(3) 0.2379(2) 0.1739(2) 0.044(2) Uani ? ? C
C20 -0.5498(2) 0.3758(2) 0.2546(1) 0.032(2) Uani ? ? C
O4 -0.5453(2) 0.3224(1) 0.2851(1) 0.044(1) Uani ? ? O
C21 -0.5010(2) 0.4532(2) 0.1299(2) 0.030(2) Uani ? ? C
O5 -0.4619(2) 0.4481(1) 0.0807(1) 0.046(1) Uani ? ? O
C22 -0.3885(2) 0.4720(2) 0.2459(2) 0.035(2) Uani ? ? C
O6 -0.2918(2) 0.4737(1) 0.2640(1) 0.051(1) Uani ? ? O
B2 -0.7132(2) 0.5518(2) 0.1661(2) 0.025(2) Uani ? ? B
C23 -0.6075(2) 0.5971(2) 0.1827(1) 0.025(2) Uani ? ? C
C24 -0.5467(2) 0.5994(2) 0.2468(2) 0.030(2) Uani ? ? C
C25 -0.5854(2) 0.5591(2) 0.2994(1) 0.033(2) Uani ? ? C
C26 -0.6836(2) 0.5134(2) 0.2869(1) 0.033(2) Uani ? ? C
C27 -0.7434(2) 0.5058(2) 0.2203(2) 0.030(2) Uani ? ? C
C28 -0.7169(3) 0.4750(2) 0.3415(2) 0.048(2) Uani ? ? C
C29 -0.6587(3) 0.4863(2) 0.4054(2) 0.065(3) Uani ? ? C
C30 -0.5653(3) 0.5332(3) 0.4159(2) 0.066(3) Uani ? ? C
C31 -0.5279(3) 0.5662(2) 0.3666(2) 0.046(2) Uani ? ? C
C32 -0.4447(3) 0.6482(2) 0.2630(2) 0.044(2) Uani ? ? C
N2 -0.7893(2) 0.5533(1) 0.0962(1) 0.024(1) Uani ? ? N
C33 -0.7271(2) 0.5658(2) 0.0364(1) 0.030(2) Uani ? ? C
C34 -0.7074(2) 0.6442(2) 0.0214(2) 0.042(2) Uani ? ? C
C35 -0.7914(3) 0.5286(2) -0.0243(2) 0.043(2) Uani ? ? C
C36 -0.8965(2) 0.5998(2) 0.0951(1) 0.031(2) Uani ? ? C
C37 -0.9832(2) 0.5566(2) 0.1251(2) 0.044(2) Uani ? ? C
C38 -0.8737(2) 0.6711(2) 0.1313(2) 0.043(2) Uani ? ? C
C39 0.4666(3) 0.1543(2) 0.7422(2) 0.052(2) Uani ? ? C
C40 0.4304(3) 0.1548(2) 0.8037(2) 0.052(2) Uani ? ? C
C41 0.5052(3) 0.1744(2) 0.8609(2) 0.057(2) Uani ? ? C
C42 0.6130(3) 0.1931(2) 0.8568(2) 0.066(3) Uani ? ? C
C43 0.6475(3) 0.1939(3) 0.7947(2) 0.070(3) Uani ? ? C
C44 0.5764(3) 0.1750(2) 0.7386(2) 0.059(2) Uani ? ? C
C45 0.3887(3) 0.1325(3) 0.6819(2) 0.078(3) Uani ? ? C
H01 -0.8152 0.4998 0.0847 0.0336 Uiso ? ? H
H1 -0.7022 0.0983 0.0326 0.0339 Uiso calc C4 H
H2 -0.5214 0.2926 0.0552 0.0319 Uiso calc C8 H
H3 -0.5704 0.3893 -0.0309 0.0378 Uiso calc C9 H
H4 -0.6700 0.4271 -0.1314 0.0442 Uiso calc C10 H
H5 -0.8091 0.3512 -0.1918 0.0475 Uiso calc C11 H
H6 -0.8524 0.2430 -0.1488 0.0391 Uiso calc C12 H
H7 -0.8474 0.0807 -0.0551 0.0472 Uiso calc C13 H
H8 -0.9148 0.1503 -0.0776 0.0472 Uiso calc C13 H
H9 -0.8331 0.1177 -0.1215 0.0472 Uiso calc C13 H
H10 -0.5681 0.0499 0.0881 0.0453 Uiso calc C14 H
H11 -0.5077 0.0015 0.1920 0.0620 Uiso calc C15 H
H12 -0.4342 0.0696 0.2102 0.0620 Uiso calc C15 H
H13 -0.5644 0.0762 0.1968 0.0620 Uiso calc C15 H
H14 -0.4170 -0.0300 0.0968 0.0680 Uiso calc C16 H
H15 -0.4150 0.0239 0.0388 0.0680 Uiso calc C16 H
H16 -0.3348 0.0352 0.1053 0.0680 Uiso calc C16 H
H17 -0.3420 0.1399 0.1558 0.0447 Uiso calc C17 H
H18 -0.2364 0.2166 0.0993 0.0684 Uiso calc C18 H
H19 -0.2865 0.1532 0.0544 0.0684 Uiso calc C18 H
H20 -0.3416 0.2291 0.0459 0.0684 Uiso calc C18 H
H21 -0.3263 0.2568 0.1930 0.0603 Uiso calc C19 H
H22 -0.4407 0.2747 0.1496 0.0603 Uiso calc C19 H
H23 -0.4360 0.2208 0.2081 0.0603 Uiso calc C19 H
H24 -0.5819 0.6245 0.1487 0.0341 Uiso calc C23 H
H25 -0.8023 0.4713 0.2111 0.0391 Uiso calc C27 H
H26 -0.7783 0.4421 0.3343 0.0615 Uiso calc C28 H
H27 -0.6822 0.4623 0.4421 0.0892 Uiso calc C29 H
H28 -0.5282 0.5411 0.4599 0.0892 Uiso calc C30 H
H29 -0.4620 0.5953 0.3754 0.0642 Uiso calc C31 H
H30 -0.4137 0.6431 0.3085 0.0629 Uiso calc C32 H
H31 -0.3898 0.6351 0.2363 0.0629 Uiso calc C32 H
H32 -0.4667 0.6970 0.2543 0.0629 Uiso calc C32 H
H33 -0.6542 0.5454 0.0481 0.0387 Uiso calc C33 H
H34 -0.6690 0.6475 -0.0158 0.0545 Uiso calc C34 H
H35 -0.7777 0.6685 0.0118 0.0545 Uiso calc C34 H
H36 -0.6631 0.6661 0.0588 0.0545 Uiso calc C34 H
H37 -0.7533 0.5362 -0.0612 0.0568 Uiso calc C35 H
H38 -0.7957 0.4783 -0.0159 0.0568 Uiso calc C35 H
H39 -0.8652 0.5481 -0.0337 0.0568 Uiso calc C35 H
H40 -0.9240 0.6116 0.0502 0.0422 Uiso calc C36 H
H41 -1.0494 0.5848 0.1246 0.0633 Uiso calc C37 H
H42 -1.0012 0.5139 0.0998 0.0633 Uiso calc C37 H
H43 -0.9535 0.5440 0.1695 0.0633 Uiso calc C37 H
H44 -0.9421 0.6974 0.1291 0.0567 Uiso calc C38 H
H45 -0.8433 0.6622 0.1764 0.0567 Uiso calc C38 H
H46 -0.8214 0.6984 0.1111 0.0567 Uiso calc C38 H
H47 0.3550 0.1418 0.8070 0.0682 Uiso calc C40 H
H48 0.4800 0.1745 0.9028 0.0762 Uiso calc C41 H
H49 0.6640 0.2056 0.8955 0.0868 Uiso calc C42 H
H50 0.7225 0.2079 0.7914 0.0885 Uiso calc C43 H
H51 0.6021 0.1759 0.6968 0.0754 Uiso calc C44 H
H52 0.3177 0.1202 0.6936 0.1039 Uiso calc C45 H
H53 0.3797 0.1713 0.6512 0.1039 Uiso calc C45 H
H54 0.4189 0.0918 0.6623 0.1039 Uiso calc C45 H

loop_
_atom_site_aniso_label
_atom_site_aniso_U_11
_atom_site_aniso_U_22
_atom_site_aniso_U_33
_atom_site_aniso_U_12
_atom_site_aniso_U_13
_atom_site_aniso_U_23
_atom_site_aniso_type_symbol
AG 0.0328(1) 0.0294(1) 0.0340(1) -0.0044(1) -0.0000(1) -0.0072(1) Ag
MO1 0.0234(1) 0.0209(2) 0.0252(1) -0.0016(1) 0.0060(1) -0.0014(1) Mo
MO2 0.0246(1) 0.0218(2) 0.0244(1) 0.0040(1) 0.0012(1) -0.0028(1) Mo
C1 0.025(1) 0.028(2) 0.029(2) -0.004(1) 0.000(1) -0.000(2) C
O1 0.036(1) 0.028(1) 0.052(1) 0.006(1) 0.003(1) -0.001(1) O
C2 0.037(1) 0.028(2) 0.041(2) -0.000(2) 0.011(1) -0.001(2) C
O2 0.028(1) 0.064(2) 0.087(2) -0.009(1) 0.013(1) 0.002(2) O
C3 0.031(1) 0.027(2) 0.039(2) 0.002(2) 0.009(1) -0.003(2) C
O3 0.071(1) 0.042(2) 0.034(1) 0.003(1) 0.014(1) 0.010(1) O
B1 0.026(1) 0.027(2) 0.024(2) 0.001(2) 0.008(1) -0.003(2) B
C4 0.033(1) 0.019(2) 0.028(2) -0.001(1) 0.009(1) 0.001(2) C
C5 0.024(1) 0.023(2) 0.029(2) -0.001(1) 0.006(1) -0.005(2) C
C6 0.023(1) 0.024(2) 0.026(2) 0.002(1) 0.006(1) -0.004(2) C
C7 0.024(1) 0.021(2) 0.024(2) 0.002(1) 0.009(1) -0.002(2) C
C8 0.023(1) 0.024(2) 0.027(2) -0.004(1) 0.005(1) -0.005(2) C
C9 0.032(1) 0.026(2) 0.030(2) 0.002(2) 0.008(1) -0.000(2) C
C10 0.039(2) 0.026(2) 0.038(2) 0.004(2) 0.011(1) 0.006(2) C
C11 0.038(2) 0.039(2) 0.031(2) 0.010(2) 0.001(1) 0.004(2) C
C12 0.029(1) 0.030(2) 0.030(2) 0.005(1) 0.002(1) -0.005(2) C
C13 0.042(2) 0.031(2) 0.035(2) -0.006(2) 0.003(1) -0.005(2) C
N1 0.026(1) 0.022(1) 0.031(1) 0.003(1) 0.003(1) 0.004(1) N
C14 0.034(1) 0.026(2) 0.042(2) -0.002(2) -0.001(1) 0.006(2) C
C15 0.045(2) 0.045(2) 0.054(2) 0.004(2) 0.011(2) 0.019(2) C
C16 0.068(2) 0.034(2) 0.052(2) 0.012(2) -0.001(2) -0.002(2) C
C17 0.025(1) 0.031(2) 0.045(2) -0.003(2) -0.002(1) 0.006(2) C
C18 0.036(2) 0.050(3) 0.074(3) -0.003(2) 0.015(2) 0.015(2) C
C19 0.043(2) 0.043(2) 0.048(2) 0.003(2) -0.012(2) -0.007(2) C
C20 0.036(1) 0.031(2) 0.028(2) 0.005(2) 0.005(1) -0.004(2) C
O4 0.063(1) 0.032(1) 0.042(1) 0.004(1) 0.004(1) 0.007(1) O
C21 0.030(1) 0.022(2) 0.041(2) -0.002(1) 0.004(1) -0.006(2) C
O5 0.051(1) 0.048(2) 0.041(1) -0.011(1) 0.022(1) -0.014(1) O
C22 0.038(2) 0.031(2) 0.035(2) 0.006(2) 0.002(1) 0.001(2) C
O6 0.029(1) 0.066(2) 0.069(2) 0.008(1) -0.006(1) -0.002(2) O
B2 0.025(1) 0.027(2) 0.023(2) 0.008(2) 0.005(1) -0.006(2) B
C23 0.029(1) 0.019(2) 0.030(2) 0.007(1) 0.003(1) -0.001(2) C
C24 0.034(1) 0.023(2) 0.036(2) 0.009(1) -0.000(1) -0.008(2) C
C25 0.037(1) 0.033(2) 0.029(2) 0.021(2) -0.002(1) -0.010(2) C
C26 0.044(2) 0.032(2) 0.025(2) 0.017(2) 0.013(1) 0.001(2) C
C27 0.024(1) 0.032(2) 0.034(2) 0.006(1) 0.006(1) -0.003(2) C
C28 0.057(2) 0.051(3) 0.037(2) 0.023(2) 0.018(2) 0.010(2) C
C29 0.102(2) 0.073(3) 0.038(2) 0.042(2) 0.030(2) 0.019(2) C
C30 0.071(2) 0.075(3) 0.053(2) 0.023(2) -0.008(2) -0.014(3) C
C31 0.067(2) 0.053(3) 0.026(2) 0.024(2) 0.003(2) -0.003(2) C
C32 0.046(2) 0.031(2) 0.061(2) 0.001(2) -0.014(2) -0.016(2) C
N2 0.025(1) 0.024(1) 0.025(1) 0.004(1) 0.001(1) -0.001(1) N
C33 0.030(1) 0.035(2) 0.024(2) 0.004(2) 0.006(1) 0.002(2) C
C34 0.047(2) 0.040(2) 0.039(2) 0.001(2) 0.007(2) 0.010(2) C
C35 0.051(2) 0.049(3) 0.031(2) 0.003(2) 0.005(2) 0.000(2) C
C36 0.024(1) 0.037(2) 0.034(2) 0.012(1) -0.003(1) -0.005(2) C
C37 0.025(1) 0.051(3) 0.068(2) 0.006(2) 0.002(2) -0.019(2) C
C38 0.039(2) 0.037(2) 0.054(2) 0.013(2) 0.005(2) -0.008(2) C
C39 0.073(2) 0.030(2) 0.064(3) 0.008(2) 0.020(2) 0.002(2) C
C40 0.068(2) 0.029(2) 0.071(2) -0.003(2) 0.041(2) -0.004(2) C
C41 0.076(2) 0.033(2) 0.077(3) -0.008(2) 0.040(2) -0.010(2) C
C42 0.084(2) 0.047(3) 0.071(3) -0.007(2) 0.020(2) -0.020(2) C
C43 0.070(2) 0.062(3) 0.081(3) -0.008(2) 0.039(2) -0.006(3) C
C44 0.058(2) 0.046(3) 0.078(3) 0.000(2) 0.037(2) -0.001(2) C
C45 0.094(3) 0.063(3) 0.081(3) 0.019(3) 0.007(3) 0.004(3) C

loop_
_atom_type_symbol
_atom_type_description
_atom_type_scat_dispersion_real
_atom_type_scat_dispersion_imag
_atom_type_scat_source
C ? 0.002 0.002 International_Tables_Vol_IV_Table_2.3.1
H ? 0.000 0.000 International_Tables_Vol_IV_Table_2.3.1
Ag ? -1.085 1.101 International_Tables_Vol_IV_Table_2.3.1
B ? 0.000 0.001 International_Tables_Vol_IV_Table_2.3.1
Mo ? -1.825 0.688 International_Tables_Vol_IV_Table_2.3.1
N ? 0.004 0.003 International_Tables_Vol_IV_Table_2.3.1
O ? 0.008 0.006 International_Tables_Vol_IV_Table_2.3.1

loop_
_geom_angle_atom_site_label_1
_geom_angle_atom_site_label_2
_geom_angle_atom_site_label_3
_geom_angle
_geom_angle_site_symmetry_1
_geom_angle_site_symmetry_2
_geom_angle_site_symmetry_3
_geom_angle_publ_flag
MO1 AG MO2 174.95(1) . . . ?
MO1 AG C1 42.75(8) . . . ?
MO1 AG C3 41.04(8) . . . ?
MO1 AG C20 142.34(9) . . . ?
MO1 AG C21 134.98(8) . . . ?
MO2 AG C1 133.63(8) . . . ?
MO2 AG C3 143.72(8) . . . ?
MO2 AG C20 42.71(9) . . . ?
MO2 AG C21 42.15(8) . . . ?
C1 AG C3 68.7(1) . . . ?
C1 AG C20 149.4(1) . . . ?
C1 AG C21 126.7(1) . . . ?
C3 AG C20 102.3(1) . . . ?
C3 AG C21 156.2(1) . . . ?
C20 AG C21 73.0(1) . . . ?
AG MO1 C1 59.69(8) . . . ?
AG MO1 C2 124.1(1) . . . ?
AG MO1 C3 69.4(1) . . . ?
AG MO1 B1 92.26(8) . . . ?
AG MO1 C4 126.22(7) . . . ?
AG MO1 C5 147.14(7) . . . ?
AG MO1 C6 122.77(8) . . . ?
AG MO1 C7 88.64(7) . . . ?
AG MO1 C8 73.47(7) . . . ?
C1 MO1 C2 76.7(1) . . . ?
C1 MO1 C3 99.7(1) . . . ?
C1 MO1 B1 148.1(1) . . . ?
C1 MO1 C4 170.2(1) . . . ?
C1 MO1 C5 136.7(1) . . . ?
C1 MO1 C6 109.3(1) . . . ?
C1 MO1 C7 100.6(1) . . . ?
C1 MO1 C8 115.9(1) . . . ?
C2 MO1 C3 87.0(1) . . . ?
C2 MO1 B1 135.0(1) . . . ?
C2 MO1 C4 102.6(1) . . . ?
C2 MO1 C5 88.7(1) . . . ?
C2 MO1 C6 102.6(1) . . . ?
C2 MO1 C7 135.2(1) . . . ?
C2 MO1 C8 162.4(1) . . . ?
C3 MO1 B1 82.0(1) . . . ?
C3 MO1 C4 90.0(1) . . . ?
C3 MO1 C5 120.2(1) . . . ?
C3 MO1 C6 150.8(1) . . . ?
C3 MO1 C7 136.4(1) . . . ?
C3 MO1 C8 102.1(1) . . . ?
B1 MO1 C4 34.5(1) . . . ?
B1 MO1 C5 61.0(1) . . . ?
B1 MO1 C6 71.6(1) . . . ?
B1 MO1 C7 61.0(1) . . . ?
B1 MO1 C8 34.7(1) . . . ?
C4 MO1 C5 33.8(1) . . . ?
C4 MO1 C6 61.2(1) . . . ?
C4 MO1 C7 72.8(1) . . . ?
C4 MO1 C8 62.8(1) . . . ?
C5 MO1 C6 34.5(1) . . . ?
C5 MO1 C7 62.5(1) . . . ?
C5 MO1 C8 73.7(1) . . . ?
C6 MO1 C7 35.1(1) . . . ?
C6 MO1 C8 62.4(1) . . . ?
C7 MO1 C8 34.4(1) . . . ?
AG MO2 C20 61.59(9) . . . ?
AG MO2 C21 61.23(9) . . . ?
AG MO2 C22 120.1(1) . . . ?
AG MO2 B2 87.55(9) . . . ?
AG MO2 C23 117.80(7) . . . ?
AG MO2 C24 149.71(7) . . . ?
AG MO2 C25 141.64(8) . . . ?
AG MO2 C26 107.19(9) . . . ?
AG MO2 C27 82.43(8) . . . ?
C20 MO2 C21 101.4(1) . . . ?
C20 MO2 C22 84.7(1) . . . ?
C20 MO2 B2 130.1(1) . . . ?
C20 MO2 C23 161.3(1) . . . ?
C20 MO2 C24 140.4(1) . . . ?
C20 MO2 C25 107.2(1) . . . ?
C20 MO2 C26 89.5(1) . . . ?
C20 MO2 C27 98.7(1) . . . ?
C21 MO2 C22 81.6(1) . . . ?
C21 MO2 B2 95.1(1) . . . ?
C21 MO2 C23 93.2(1) . . . ?
C21 MO2 C24 115.6(1) . . . ?
C21 MO2 C25 150.3(1) . . . ?
C21 MO2 C26 155.6(1) . . . ?
C21 MO2 C27 121.3(1) . . . ?
C22 MO2 B2 144.6(1) . . . ?
C22 MO2 C23 109.0(1) . . . ?
C22 MO2 C24 87.2(1) . . . ?
C22 MO2 C25 93.0(1) . . . ?
C22 MO2 C26 121.4(1) . . . ?
C22 MO2 C27 155.0(1) . . . ?
B2 MO2 C23 35.7(1) . . . ?
B2 MO2 C24 62.3(1) . . . ?
B2 MO2 C25 72.5(1) . . . ?
B2 MO2 C26 61.7(1) . . . ?
B2 MO2 C27 35.1(1) . . . ?
C23 MO2 C24 33.4(1) . . . ?
C23 MO2 C25 60.7(1) . . . ?
C23 MO2 C26 72.7(1) . . . ?
C23 MO2 C27 63.5(1) . . . ?
C24 MO2 C25 34.7(1) . . . ?
C24 MO2 C26 62.4(1) . . . ?
C24 MO2 C27 74.4(1) . . . ?
C25 MO2 C26 34.5(1) . . . ?
C25 MO2 C27 62.3(1) . . . ?
C26 MO2 C27 34.6(1) . . . ?
C4 B1 C8 110.0(3) . . . ?
C4 B1 N1 123.3(3) . . . ?
C8 B1 N1 126.6(3) . . . ?
B1 C4 C5 123.5(3) . . . ?
C4 C5 C6 120.9(3) . . . ?
C4 C5 C13 119.1(3) . . . ?
C6 C5 C13 119.9(3) . . . ?
C5 C6 C7 119.7(3) . . . ?
C5 C6 C12 122.3(3) . . . ?
C7 C6 C12 117.9(3) . . . ?
C6 C7 C8 120.9(3) . . . ?
C6 C7 C9 117.7(3) . . . ?
C8 C7 C9 121.4(3) . . . ?
B1 C8 C7 121.8(3) . . . ?
C7 C9 C10 121.3(3) . . . ?
C9 C10 C11 120.3(3) . . . ?
C10 C11 C12 120.2(3) . . . ?
C6 C12 C11 122.3(3) . . . ?
B1 N1 C14 121.8(3) . . . ?
B1 N1 C17 124.5(3) . . . ?
C14 N1 C17 113.5(2) . . . ?
N1 C14 C15 112.8(3) . . . ?
N1 C14 C16 112.3(3) . . . ?
C15 C14 C16 112.2(3) . . . ?
N1 C17 C18 111.6(3) . . . ?
N1 C17 C19 113.4(2) . . . ?
C18 C17 C19 113.2(3) . . . ?
C23 B2 C27 116.4(3) . . . ?
C23 B2 N2 122.8(3) . . . ?
C27 B2 N2 120.8(3) . . . ?
B2 C23 C24 121.6(3) . . . ?
C23 C24 C25 119.9(3) . . . ?
C23 C24 C32 120.6(3) . . . ?
C25 C24 C32 119.3(3) . . . ?
C24 C25 C26 121.5(3) . . . ?
C24 C25 C31 119.8(3) . . . ?
C26 C25 C31 118.7(3) . . . ?
C25 C26 C27 119.8(3) . . . ?
C25 C26 C28 118.4(3) . . . ?
C27 C26 C28 121.8(3) . . . ?
B2 C27 C26 120.2(3) . . . ?
C26 C28 C29 119.5(4) . . . ?
C28 C29 C30 120.3(4) . . . ?
C29 C30 C31 122.1(4) . . . ?
C25 C31 C30 120.9(4) . . . ?
B2 N2 C33 115.8(2) . . . ?
B2 N2 C36 112.8(2) . . . ?
B2 N2 H01 107.19 . . . ?
C33 N2 C36 114.2(2) . . . ?
C33 N2 H01 97.25 . . . ?
C36 N2 H01 107.72 . . . ?
N2 C33 C34 114.4(3) . . . ?
N2 C33 C35 109.3(3) . . . ?
N2 C33 H01 31.92 . . . ?
C34 C33 C35 110.3(3) . . . ?
C34 C33 H01 143.89 . . . ?
C35 C33 H01 83.29 . . . ?
N2 C36 C37 108.9(3) . . . ?
N2 C36 C38 113.0(2) . . . ?
C37 C36 C38 110.3(3) . . . ?
C40 C39 C44 118.8(4) . . . ?
C40 C39 C45 120.3(4) . . . ?
C44 C39 C45 121.0(4) . . . ?
C39 C40 C41 120.1(3) . . . ?
C40 C41 C42 120.5(4) . . . ?
C41 C42 C43 118.8(4) . . . ?
C42 C43 C44 121.6(4) . . . ?
C39 C44 C43 120.2(4) . . . ?
N2 H01 C33 50.82 . . . ?

loop_
_geom_bond_atom_site_label_1
_geom_bond_atom_site_label_2
_geom_bond_distance
_geom_bond_site_symmetry_1
_geom_bond_site_symmetry_2
_geom_bond_publ_flag
AG MO1 2.8097(4) . . ?
AG MO2 2.8395(4) . . ?
AG C1 2.484(3) . . ?
AG C3 2.806(4) . . ?
AG C20 2.577(3) . . ?
AG C21 2.558(3) . . ?
MO1 C1 1.953(4) . . ?
MO1 C2 1.961(3) . . ?
MO1 C3 1.969(4) . . ?
MO1 B1 2.703(3) . . ?
MO1 C4 2.443(3) . . ?
MO1 C5 2.407(3) . . ?
MO1 C6 2.418(3) . . ?
MO1 C7 2.408(3) . . ?
MO1 C8 2.425(3) . . ?
MO2 C20 1.988(4) . . ?
MO2 C21 1.959(4) . . ?
MO2 C22 1.958(3) . . ?
MO2 B2 2.502(3) . . ?
MO2 C23 2.439(3) . . ?
MO2 C24 2.411(3) . . ?
MO2 C25 2.420(3) . . ?
MO2 C26 2.443(3) . . ?
MO2 C27 2.406(3) . . ?
C1 O1 1.184(4) . . ?
C2 O2 1.170(3) . . ?
C3 O3 1.166(4) . . ?
B1 C4 1.546(4) . . ?
B1 C8 1.553(5) . . ?
B1 N1 1.437(4) . . ?
C4 C5 1.410(4) . . ?
C5 C6 1.432(4) . . ?
C5 C13 1.521(4) . . ?
C6 C7 1.456(4) . . ?
C6 C12 1.442(4) . . ?
C7 C8 1.428(4) . . ?
C7 C9 1.440(4) . . ?
C9 C10 1.378(4) . . ?
C10 C11 1.428(5) . . ?
C11 C12 1.347(5) . . ?
N1 C14 1.482(4) . . ?
N1 C17 1.481(4) . . ?
C14 C15 1.520(5) . . ?
C14 C16 1.530(5) . . ?
C17 C18 1.530(5) . . ?
C17 C19 1.519(5) . . ?
C20 O4 1.165(4) . . ?
C21 O5 1.176(4) . . ?
C22 O6 1.164(3) . . ?
B2 C23 1.516(5) . . ?
B2 C27 1.485(5) . . ?
B2 N2 1.570(4) . . ?
C23 C24 1.395(4) . . ?
C24 C25 1.442(5) . . ?
C24 C32 1.518(5) . . ?
C25 C26 1.442(5) . . ?
C25 C31 1.442(5) . . ?
C26 C27 1.442(4) . . ?
C26 C28 1.429(5) . . ?
C28 C29 1.397(5) . . ?
C29 C30 1.408(6) . . ?
C30 C31 1.315(6) . . ?
N2 C33 1.545(4) . . ?
N2 C36 1.547(4) . . ?
N2 H01 1.0536 . . ?
C33 C34 1.511(5) . . ?
C33 C35 1.517(5) . . ?
C33 H01 1.9765 . . ?
C36 C37 1.516(5) . . ?
C36 C38 1.515(5) . . ?
C39 C40 1.391(5) . . ?
C39 C44 1.386(5) . . ?
C39 C45 1.481(6) . . ?
C40 C41 1.405(5) . . ?
C41 C42 1.357(5) . . ?
C42 C43 1.394(6) . . ?
C43 C44 1.363(6) . . ?

loop_
_geom_contact_atom_site_label_1
_geom_contact_atom_site_label_2
_geom_contact_distance
_geom_contact_site_symmetry_1
_geom_contact_site_symmetry_2
_geom_contact_publ_flag
? ? ? ? ? ?
